data_7011846
loop_
_publ_author_name
'Jensen, Paul'
'Batten, Stuart R.'
'Moubaraki, Boujemaa'
'Murray, Keith S.'

_publ_section_title
;
 Syntheses, crystal structures, and magnetic properties of first row
 transition metal coordination polymers containing dicyanamide and
 4,4???-bipyridineElectronic supplementary information (ESI) available:
 atom numbering diagrams for compounds 1 (123 K and 294 K) and 7???11.
 See http://www.rsc.org/suppdata/dt/b2/b205007b/
;
_journal_issue 19
_journal_name_full 'Journal of the Chemical Society, Dalton Transactions'
_journal_page_first 3712
_journal_paper_doi 10.1039/b205007b
_journal_year 2002
_chemical_formula_moiety Fe(dca)2(4,4'-bipy)
_chemical_formula_sum 'C14 H8 Fe N8'
_chemical_formula_weight 344.13
_chemical_name_systematic
; 
? 
;
_space_group_IT_number 7
_symmetry_cell_setting monoclinic
_symmetry_space_group_name_Hall 'P -2yac'
_symmetry_space_group_name_H-M 'P 1 n 1'
_atom_sites_solution_hydrogens geom
_atom_sites_solution_primary direct
_atom_sites_solution_secondary difmap
_audit_creation_method SHELXL-97
_cell_angle_alpha 90.00
_cell_angle_beta 90.010(2)
_cell_angle_gamma 90.00
_cell_formula_units_Z 4
_cell_length_a 8.6367(2)
_cell_length_b 16.8457(4)
_cell_length_c 11.5033(2)
_cell_measurement_reflns_used 25078
_cell_measurement_temperature 123(2)
_cell_measurement_theta_max 28.30
_cell_measurement_theta_min 2.36
_cell_volume 1673.63(6)
_computing_cell_refinement 'DENZO-SMN (Otwinowski & Minor, 1997)'
_computing_data_collection 'COLLECT (Hooft, 1998)'
_computing_data_reduction 'DENZO-SMN (Otwinowski & Minor, 1997)'
_computing_molecular_graphics 'ORTEP-III (Burnett and Johnson, 1996)'
_computing_publication_material 'SHELXL-97 (Sheldrick, 1997)'
_computing_structure_refinement 'SHELXL-97 (Sheldrick, 1997)'
_computing_structure_solution 'SHELXS-97 (Sheldrick, 1997)'
_diffrn_ambient_temperature 123(2)
_diffrn_measured_fraction_theta_full 0.967
_diffrn_measured_fraction_theta_max 0.942
_diffrn_measurement_device_type 'Nonius KappaCCD'
_diffrn_measurement_method 'Phi and Omega scans'
_diffrn_radiation_monochromator graphite
_diffrn_radiation_source 'fine-focus sealed tube'
_diffrn_radiation_type MoK\a
_diffrn_radiation_wavelength 0.71073
_diffrn_reflns_av_R_equivalents 0.0314
_diffrn_reflns_av_sigmaI/netI 0.0430
_diffrn_reflns_limit_h_max 11
_diffrn_reflns_limit_h_min -11
_diffrn_reflns_limit_k_max 22
_diffrn_reflns_limit_k_min -22
_diffrn_reflns_limit_l_max 11
_diffrn_reflns_limit_l_min -14
_diffrn_reflns_number 25078
_diffrn_reflns_theta_full 27.50
_diffrn_reflns_theta_max 28.30
_diffrn_reflns_theta_min 2.36
_exptl_absorpt_coefficient_mu 0.911
_exptl_absorpt_correction_T_max 0.931
_exptl_absorpt_correction_T_min 0.852
_exptl_absorpt_correction_type numerical
_exptl_crystal_colour Orange
_exptl_crystal_density_diffrn 1.366
_exptl_crystal_density_method 'not measured'
_exptl_crystal_description Prismatic
_exptl_crystal_F_000 696
_exptl_crystal_size_max 0.22
_exptl_crystal_size_mid 0.18
_exptl_crystal_size_min 0.08
_refine_diff_density_max 0.465
_refine_diff_density_min -0.387
_refine_diff_density_rms 0.058
_refine_ls_abs_structure_details 'Flack H D (1983), Acta Cryst. A39, 876-881'
_refine_ls_abs_structure_Flack 0.00
_refine_ls_extinction_method none
_refine_ls_goodness_of_fit_ref 1.030
_refine_ls_hydrogen_treatment mixed
_refine_ls_matrix_type full
_refine_ls_number_parameters 416
_refine_ls_number_reflns 7574
_refine_ls_number_restraints 0
_refine_ls_restrained_S_all 1.030
_refine_ls_R_factor_all 0.0406
_refine_ls_R_factor_gt 0.0315
_refine_ls_shift/su_max 0.002
_refine_ls_shift/su_mean 0.000
_refine_ls_structure_factor_coef Fsqd
_refine_ls_weighting_details 'calc w=1/[\s^2^(Fo^2^)+(0.0292P)^2^+0.3461P] where P=(Fo^2^+2Fc^2^)/3'
_refine_ls_weighting_scheme calc
_refine_ls_wR_factor_gt 0.0674
_refine_ls_wR_factor_ref 0.0711
_reflns_number_gt 6697
_reflns_number_total 7574
_reflns_threshold_expression >2sigma(I)
_cod_data_source_file b205007b.txt
_cod_data_source_block 1_123
_cod_depositor_comments
;
The following automatic conversions were performed:
'_symmetry_cell_setting' value 'Monoclinic' changed to 'monoclinic'
according to '/home/saulius/struct/CIF-dictionaries/cif_core.dic'
dictionary named 'cif_core.dic' version 2.4.1 from
2010-06-29.

'_exptl_absorpt_correction_type' value 'Numerical' changed to
'numerical' according to
'/home/saulius/struct/CIF-dictionaries/cif_core.dic' dictionary named
'cif_core.dic' version 2.4.1 from 2010-06-29.

Automatic conversion script
Id: cif_fix_enum 1527 2010-12-29 10:47:43Z saulius 
;
_cod_original_sg_symbol_H-M Pn
_cod_database_code 7011846

loop_
_symmetry_equiv_pos_as_xyz
'x, y, z'
'x+1/2, -y, z+1/2'

loop_
_atom_site_label
_atom_site_type_symbol
_atom_site_fract_x
_atom_site_fract_y
_atom_site_fract_z
_atom_site_U_iso_or_equiv
_atom_site_adp_type
_atom_site_occupancy
_atom_site_symmetry_multiplicity
_atom_site_calc_flag
_atom_site_refinement_flags
_atom_site_disorder_assembly
_atom_site_disorder_group
Fe1 Fe 0.5000 0.11215(3) 0.5000 0.01596(13) Uani 1 1 d . . .
Fe2 Fe 0.67420(4) 0.61050(3) 0.49969(13) 0.01615(13) Uani 1 1 d . . .
N1 N 0.5550(4) 0.23632(17) 0.4915(4) 0.0264(7) Uani 1 1 d . . .
N2 N 0.7281(7) 0.3465(3) 0.4422(6) 0.107(3) Uani 1 1 d . . .
N3 N 0.7069(4) 0.48566(15) 0.4949(4) 0.0255(7) Uani 1 1 d . . .
N4 N 0.4692(4) -0.01336(16) 0.4995(4) 0.0271(8) Uani 1 1 d . . .
N5 N 0.4518(5) -0.1545(2) 0.4546(4) 0.0613(16) Uani 1 1 d . . .
N6 N 0.6317(4) -0.26341(17) 0.4949(4) 0.0306(8) Uani 1 1 d . . .
N7 N 0.2561(4) 0.1313(2) 0.5031(6) 0.0257(8) Uani 1 1 d . . .
N8 N 0.0033(5) 0.1248(4) 0.5966(4) 0.094(2) Uani 1 1 d . . .
N9 N -0.2530(4) 0.0976(2) 0.5122(5) 0.0291(10) Uani 1 1 d . . .
N10 N 0.4272(4) 0.5954(2) 0.5032(5) 0.0313(8) Uani 1 1 d . . .
N11 N 0.1860(4) 0.6662(2) 0.5497(4) 0.0606(14) Uani 1 1 d . . .
N12 N -0.0820(4) 0.6330(2) 0.5036(5) 0.0256(7) Uani 1 1 d . . .
N13 N 0.4968(7) 0.1116(2) 0.3104(4) 0.0226(11) Uani 1 1 d . . .
N14 N 0.4930(7) 0.1148(2) -0.3069(4) 0.0205(10) Uani 1 1 d . . .
N15 N 0.6685(7) 0.6118(2) 0.3110(4) 0.0231(11) Uani 1 1 d . . .
N16 N 0.6712(7) 0.6105(2) -0.3102(4) 0.0242(12) Uani 1 1 d . . .
C1 C 0.6321(6) 0.2899(2) 0.4720(4) 0.0394(14) Uani 1 1 d . . .
C2 C 0.7089(5) 0.4190(3) 0.4724(4) 0.0357(13) Uani 1 1 d . . .
C3 C 0.4698(5) -0.0794(2) 0.4809(5) 0.0333(12) Uani 1 1 d . . .
C4 C 0.5557(6) -0.2089(2) 0.4783(5) 0.0358(13) Uani 1 1 d . . .
C5 C 0.1332(6) 0.1294(3) 0.5410(4) 0.0388(13) Uani 1 1 d . . .
C6 C -0.1299(7) 0.1118(3) 0.5438(5) 0.0370(15) Uani 1 1 d . . .
C7 C 0.3090(7) 0.6244(3) 0.5244(5) 0.0347(17) Uani 1 1 d . . .
C8 C 0.0456(4) 0.6435(3) 0.5205(5) 0.0340(14) Uani 1 1 d . . .
C9 C 0.6134(5) 0.1412(3) 0.2468(4) 0.0287(10) Uani 1 1 d . . .
H9 H 0.7016 0.1612 0.2863 0.034 Uiso 1 1 calc R . .
C10 C 0.6119(5) 0.1440(3) 0.1267(4) 0.0302(11) Uani 1 1 d . . .
H10 H 0.6987 0.1654 0.0867 0.036 Uiso 1 1 calc R . .
C11 C 0.4867(9) 0.1164(3) 0.0636(5) 0.0233(15) Uani 1 1 d . . .
C12 C 0.4823(10) 0.1164(3) -0.0659(5) 0.0249(16) Uani 1 1 d . . .
C13 C 0.5852(6) 0.1661(3) -0.1270(4) 0.0304(12) Uani 1 1 d . . .
H13 H 0.6532 0.2009 -0.0867 0.036 Uiso 1 1 calc R . .
C14 C 0.5847(5) 0.1629(3) -0.2466(4) 0.0266(10) Uani 1 1 d . . .
H14 H 0.6532 0.1968 -0.2880 0.032 Uiso 1 1 calc R . .
C15 C 0.3930(6) 0.0686(3) -0.2494(4) 0.0295(10) Uani 1 1 d . . .
H15 H 0.3258 0.0348 -0.2921 0.035 Uiso 1 1 calc R . .
C16 C 0.3850(6) 0.0687(3) -0.1297(4) 0.0325(12) Uani 1 1 d . . .
H16 H 0.3120 0.0357 -0.0912 0.039 Uiso 1 1 calc R . .
C17 C 0.3661(6) 0.0844(3) 0.1290(4) 0.0316(11) Uani 1 1 d . . .
H17 H 0.2782 0.0625 0.0911 0.038 Uiso 1 1 calc R . .
C18 C 0.3742(5) 0.0844(3) 0.2485(4) 0.0286(9) Uani 1 1 d . . .
H18 H 0.2882 0.0641 0.2905 0.034 Uiso 1 1 calc R . .
C19 C 0.7535(5) 0.6618(3) 0.2475(4) 0.0295(12) Uani 1 1 d . . .
H19 H 0.8187 0.6980 0.2876 0.035 Uiso 1 1 calc R . .
C20 C 0.7533(6) 0.6644(3) 0.1275(4) 0.0297(12) Uani 1 1 d . . .
H20 H 0.8163 0.7020 0.0880 0.036 Uiso 1 1 calc R . .
C21 C 0.6607(9) 0.6120(3) 0.0641(5) 0.0215(15) Uani 1 1 d . . .
C22 C 0.6619(9) 0.6133(3) -0.0651(5) 0.0196(15) Uani 1 1 d . . .
C23 C 0.7282(6) 0.6738(3) -0.1300(4) 0.0321(12) Uani 1 1 d . . .
H23 H 0.7728 0.7180 -0.0912 0.039 Uiso 1 1 calc R . .
C24 C 0.7306(6) 0.6708(3) -0.2476(4) 0.0285(11) Uani 1 1 d . . .
H24 H 0.7768 0.7137 -0.2884 0.034 Uiso 1 1 calc R . .
C25 C 0.6036(6) 0.5514(2) -0.2494(4) 0.0308(11) Uani 1 1 d . . .
H25 H 0.5588 0.5084 -0.2910 0.037 Uiso 1 1 calc R . .
C26 C 0.5966(6) 0.5505(3) -0.1294(4) 0.0293(12) Uani 1 1 d . . .
H26 H 0.5479 0.5076 -0.0903 0.035 Uiso 1 1 calc R . .
C27 C 0.5699(6) 0.5612(3) 0.1283(4) 0.0263(11) Uani 1 1 d . . .
H27 H 0.5021 0.5252 0.0904 0.032 Uiso 1 1 calc R . .
C28 C 0.5780(5) 0.5630(2) 0.2477(4) 0.0245(10) Uani 1 1 d . . .
H28 H 0.5144 0.5267 0.2891 0.029 Uiso 1 1 calc R . .

loop_
_atom_site_aniso_label
_atom_site_aniso_U_11
_atom_site_aniso_U_22
_atom_site_aniso_U_33
_atom_site_aniso_U_23
_atom_site_aniso_U_13
_atom_site_aniso_U_12
Fe1 0.0151(3) 0.0170(3) 0.0157(3) -0.0010(3) -0.0002(6) 0.00013(19)
Fe2 0.0164(3) 0.0163(3) 0.0158(3) 0.0007(3) 0.0000(6) 0.00025(19)
N1 0.0296(18) 0.0193(15) 0.0304(17) -0.0021(17) 0.004(2) -0.0036(13)
N2 0.101(5) 0.029(2) 0.191(7) -0.028(3) 0.090(5) -0.031(3)
N3 0.031(2) 0.0187(16) 0.0272(15) -0.0020(18) -0.001(2) -0.0022(14)
N4 0.030(2) 0.0211(17) 0.0301(15) 0.000(2) 0.001(2) 0.0014(14)
N5 0.032(2) 0.0220(19) 0.130(5) -0.011(2) -0.035(3) 0.0024(17)
N6 0.039(2) 0.0238(15) 0.0286(16) 0.0018(19) -0.001(3) 0.0044(14)
N7 0.0143(19) 0.0326(19) 0.0302(19) 0.001(3) 0.005(2) 0.0030(17)
N8 0.015(2) 0.221(7) 0.046(3) -0.033(3) 0.0053(18) -0.019(3)
N9 0.0133(19) 0.041(2) 0.033(3) -0.0060(19) 0.0009(18) 0.0049(15)
N10 0.020(2) 0.0410(19) 0.0331(18) 0.002(3) 0.002(3) -0.0021(16)
N11 0.0202(17) 0.044(2) 0.118(4) -0.042(2) -0.0126(19) 0.0006(17)
N12 0.026(2) 0.0224(16) 0.0285(18) 0.005(2) 0.003(2) 0.0029(17)
N13 0.015(2) 0.028(2) 0.026(3) 0.0009(17) -0.005(3) -0.0054(14)
N14 0.030(2) 0.023(2) 0.009(2) -0.0026(15) 0.001(2) -0.0053(14)
N15 0.022(2) 0.019(2) 0.027(3) -0.0004(16) -0.007(3) -0.0059(14)
N16 0.030(3) 0.024(2) 0.018(3) 0.0012(16) -0.002(3) -0.0024(15)
C1 0.038(3) 0.021(2) 0.059(4) -0.0075(18) 0.022(2) 0.0013(19)
C2 0.029(3) 0.025(2) 0.052(4) -0.0035(19) 0.015(2) -0.005(2)
C3 0.028(2) 0.020(2) 0.052(4) -0.004(2) -0.005(2) 0.0024(18)
C4 0.033(2) 0.020(2) 0.054(4) -0.0052(19) -0.007(2) 0.0001(18)
C5 0.029(3) 0.069(3) 0.019(2) -0.0097(19) -0.0057(17) -0.004(2)
C6 0.013(2) 0.056(4) 0.043(3) -0.0118(19) 0.008(2) -0.0011(19)
C7 0.017(2) 0.043(2) 0.044(5) -0.002(2) -0.0080(19) -0.0095(18)
C8 0.018(2) 0.0185(17) 0.065(4) -0.011(2) -0.001(2) -0.0019(13)
C9 0.029(2) 0.042(2) 0.015(2) -0.0028(17) -0.0036(17) -0.0100(19)
C10 0.024(2) 0.044(3) 0.022(3) 0.0018(18) 0.0025(17) -0.019(2)
C11 0.017(3) 0.038(3) 0.014(4) 0.0002(19) 0.005(2) -0.006(2)
C12 0.025(4) 0.021(3) 0.028(4) 0.0018(19) 0.009(3) -0.002(2)
C13 0.039(3) 0.032(2) 0.020(2) -0.0027(16) -0.0005(17) -0.0099(19)
C14 0.024(2) 0.035(2) 0.020(2) 0.0033(16) -0.0009(16) -0.0091(17)
C15 0.036(2) 0.036(2) 0.017(2) -0.0012(16) 0.0009(18) -0.015(2)
C16 0.041(3) 0.037(2) 0.020(3) 0.0009(16) 0.0011(18) -0.021(2)
C17 0.027(2) 0.045(3) 0.022(3) 0.0024(17) -0.0013(17) -0.015(2)
C18 0.025(2) 0.038(2) 0.023(2) -0.0017(18) 0.0037(17) -0.0137(19)
C19 0.037(3) 0.034(3) 0.018(3) 0.0016(17) -0.0048(18) -0.0148(18)
C20 0.032(2) 0.038(3) 0.020(3) -0.0003(17) 0.0063(17) -0.0188(19)
C21 0.024(3) 0.025(3) 0.015(4) -0.0022(16) 0.003(2) -0.0044(19)
C22 0.026(4) 0.018(3) 0.015(4) -0.0036(15) 0.007(2) -0.0032(18)
C23 0.046(3) 0.024(2) 0.027(3) 0.0020(17) 0.002(2) -0.014(2)
C24 0.037(2) 0.025(2) 0.023(3) 0.0018(17) -0.0056(18) -0.0137(17)
C25 0.050(3) 0.022(2) 0.021(2) 0.0003(16) 0.001(2) -0.0084(18)
C26 0.043(3) 0.027(2) 0.018(2) -0.0001(15) 0.0043(18) -0.0144(19)
C27 0.029(2) 0.028(2) 0.022(2) 0.0015(15) -0.0006(16) -0.0113(18)
C28 0.026(2) 0.028(2) 0.019(2) 0.0035(15) 0.0007(16) -0.0147(17)

loop_
_atom_type_symbol
_atom_type_description
_atom_type_scat_dispersion_real
_atom_type_scat_dispersion_imag
_atom_type_scat_source
Fe Fe 0.3463 0.8444 'International Tables Vol C Tables 4.2.6.8 and 6.1.1.4'
N N 0.0061 0.0033 'International Tables Vol C Tables 4.2.6.8 and 6.1.1.4'
C C 0.0033 0.0016 'International Tables Vol C Tables 4.2.6.8 and 6.1.1.4'
H H 0.0000 0.0000 'International Tables Vol C Tables 4.2.6.8 and 6.1.1.4'

loop_
_geom_angle_atom_site_label_1
_geom_angle_atom_site_label_2
_geom_angle_atom_site_label_3
_geom_angle
_geom_angle_site_symmetry_1
_geom_angle_site_symmetry_3
_geom_angle_publ_flag
N4 Fe1 N7 91.56(13) . . ?
N4 Fe1 N1 173.72(14) . . ?
N7 Fe1 N1 94.12(13) . . ?
N4 Fe1 N9 90.60(13) . 1_655 ?
N7 Fe1 N9 174.81(19) . 1_655 ?
N1 Fe1 N9 83.97(12) . 1_655 ?
N4 Fe1 N13 89.53(17) . . ?
N7 Fe1 N13 90.3(2) . . ?
N1 Fe1 N13 87.76(16) . . ?
N9 Fe1 N13 94.4(2) 1_655 . ?
N4 Fe1 N14 91.08(17) . 1_556 ?
N7 Fe1 N14 87.3(2) . 1_556 ?
N1 Fe1 N14 91.86(17) . 1_556 ?
N9 Fe1 N14 87.9(2) 1_655 1_556 ?
N13 Fe1 N14 177.55(14) . 1_556 ?
N3 Fe2 N12 92.57(12) . 1_655 ?
N3 Fe2 N10 90.86(13) . . ?
N12 Fe2 N10 175.93(16) 1_655 . ?
N3 Fe2 N6 176.35(17) . 1_565 ?
N12 Fe2 N6 89.64(13) 1_655 1_565 ?
N10 Fe2 N6 87.04(12) . 1_565 ?
N3 Fe2 N15 89.27(16) . . ?
N12 Fe2 N15 92.4(2) 1_655 . ?
N10 Fe2 N15 89.8(2) . . ?
N6 Fe2 N15 87.73(16) 1_565 . ?
N3 Fe2 N16 91.56(16) . 1_556 ?
N12 Fe2 N16 89.5(2) 1_655 1_556 ?
N10 Fe2 N16 88.3(2) . 1_556 ?
N6 Fe2 N16 91.37(16) 1_565 1_556 ?
N15 Fe2 N16 177.94(15) . 1_556 ?
C1 N1 Fe1 155.0(3) . . ?
C2 N2 C1 122.8(5) . . ?
C2 N3 Fe2 166.7(4) . . ?
C3 N4 Fe1 167.0(4) . . ?
C3 N5 C4 123.1(4) . . ?
C4 N6 Fe2 153.1(4) . 1_545 ?
C5 N7 Fe1 156.3(5) . . ?
C5 N8 C6 122.6(5) . . ?
C6 N9 Fe1 156.1(4) . 1_455 ?
C7 N10 Fe2 146.0(4) . . ?
C7 N11 C8 122.4(4) . . ?
C8 N12 Fe2 171.3(5) . 1_455 ?
C9 N13 C18 115.2(5) . . ?
C9 N13 Fe1 122.3(4) . . ?
C18 N13 Fe1 122.4(4) . . ?
C14 N14 C15 118.8(5) . . ?
C14 N14 Fe1 121.2(4) . 1_554 ?
C15 N14 Fe1 120.1(4) . 1_554 ?
C19 N15 C28 114.1(5) . . ?
C19 N15 Fe2 122.8(3) . . ?
C28 N15 Fe2 123.2(4) . . ?
C24 N16 C25 116.4(5) . . ?
C24 N16 Fe2 122.0(3) . 1_554 ?
C25 N16 Fe2 121.5(3) . 1_554 ?
N1 C1 N2 174.1(5) . . ?
N3 C2 N2 172.8(5) . . ?
N4 C3 N5 172.5(5) . . ?
N6 C4 N5 171.0(5) . . ?
N7 C5 N8 172.5(6) . . ?
N9 C6 N8 170.9(6) . . ?
N10 C7 N11 172.2(6) . . ?
N12 C8 N11 170.5(5) . . ?
N13 C9 C10 123.5(5) . . ?
C9 C10 C11 121.3(5) . . ?
C10 C11 C17 115.5(5) . . ?
C10 C11 C12 123.0(7) . . ?
C17 C11 C12 121.4(7) . . ?
C16 C12 C13 117.8(5) . . ?
C16 C12 C11 123.3(7) . . ?
C13 C12 C11 118.8(7) . . ?
C14 C13 C12 118.3(5) . . ?
N14 C14 C13 123.2(5) . . ?
N14 C15 C16 121.8(5) . . ?
C12 C16 C15 120.2(5) . . ?
C18 C17 C11 120.1(5) . . ?
N13 C18 C17 124.4(5) . . ?
N15 C19 C20 124.6(5) . . ?
C19 C20 C21 120.1(5) . . ?
C27 C21 C20 116.1(5) . . ?
C27 C21 C22 123.4(6) . . ?
C20 C21 C22 120.6(6) . . ?
C23 C22 C26 115.8(5) . . ?
C23 C22 C21 123.5(6) . . ?
C26 C22 C21 120.8(6) . . ?
C24 C23 C22 121.1(5) . . ?
N16 C24 C23 123.8(5) . . ?
N16 C25 C26 123.0(4) . . ?
C25 C26 C22 119.9(4) . . ?
C28 C27 C21 119.6(5) . . ?
N15 C28 C27 125.6(4) . . ?

loop_
_geom_bond_atom_site_label_1
_geom_bond_atom_site_label_2
_geom_bond_distance
_geom_bond_site_symmetry_2
_geom_bond_publ_flag
Fe1 N4 2.131(3) . ?
Fe1 N7 2.132(3) . ?
Fe1 N1 2.147(3) . ?
Fe1 N9 2.152(4) 1_655 ?
Fe1 N13 2.182(5) . ?
Fe1 N14 2.222(4) 1_556 ?
Fe2 N3 2.123(3) . ?
Fe2 N12 2.140(3) 1_655 ?
Fe2 N10 2.149(4) . ?
Fe2 N6 2.156(3) 1_565 ?
Fe2 N15 2.171(5) . ?
Fe2 N16 2.187(5) 1_556 ?
N1 C1 1.143(5) . ?
N2 C2 1.281(6) . ?
N2 C1 1.311(6) . ?
N3 C2 1.152(5) . ?
N4 C3 1.132(5) . ?
N5 C3 1.311(5) . ?
N5 C4 1.312(5) . ?
N6 C4 1.144(5) . ?
N6 Fe2 2.156(3) 1_545 ?
N7 C5 1.148(6) . ?
N8 C5 1.294(7) . ?
N8 C6 1.319(7) . ?
N9 C6 1.149(7) . ?
N9 Fe1 2.152(4) 1_455 ?
N10 C7 1.158(7) . ?
N11 C7 1.308(7) . ?
N11 C8 1.315(5) . ?
N12 C8 1.133(5) . ?
N12 Fe2 2.140(3) 1_455 ?
N13 C9 1.340(7) . ?
N13 C18 1.355(7) . ?
N14 C14 1.329(6) . ?
N14 C15 1.338(6) . ?
N14 Fe1 2.222(4) 1_554 ?
N15 C19 1.335(6) . ?
N15 C28 1.348(6) . ?
N16 C24 1.346(6) . ?
N16 C25 1.349(6) . ?
N16 Fe2 2.187(5) 1_554 ?
C9 C10 1.382(6) . ?
C10 C11 1.383(8) . ?
C11 C17 1.394(8) . ?
C11 C12 1.490(6) . ?
C12 C16 1.375(8) . ?
C12 C13 1.409(8) . ?
C13 C14 1.377(7) . ?
C15 C16 1.378(7) . ?
C17 C18 1.377(7) . ?
C19 C20 1.381(7) . ?
C20 C21 1.397(8) . ?
C21 C27 1.376(7) . ?
C21 C22 1.487(5) . ?
C22 C23 1.387(7) . ?
C22 C26 1.408(7) . ?
C23 C24 1.354(7) . ?
C25 C26 1.382(7) . ?
C27 C28 1.375(6) . ?
